data_7224125
loop_
_publ_author_name
'Shao, Dong'
'Shi, Le'
'Zhang, Shao-Liang'
'Zhao, Xin-Hua'
'Wu, Dong-Qing'
'Wei, Xiao-Qin'
'Wang, Xin-Yi'

_publ_section_title
;
 Syntheses, structures, and magnetic properties of three new chain
 compounds based on a pentagonal bipyramidal Co(ii) building block
;
_journal_issue 22
_journal_name_full CrystEngComm
_journal_page_first 4150
_journal_paper_doi 10.1039/C5CE02594J
_journal_volume 18
_journal_year 2016
_chemical_formula_sum 'C29 H30 B2 Co F8 N10 O'
_chemical_formula_weight 767.18
_chemical_name_common C29H30B2CoF8N10O
_chemical_name_systematic
; 
 ? 
;
_space_group_IT_number 2
_symmetry_cell_setting triclinic
_symmetry_space_group_name_Hall '-P 1'
_symmetry_space_group_name_H-M 'P -1'
_atom_sites_solution_hydrogens geom
_atom_sites_solution_primary direct
_atom_sites_solution_secondary difmap
_audit_creation_method SHELXL-97
_audit_update_record
;
2016-02-02 deposited with the CCDC.
2016-02-03 downloaded from the CCDC.
;
_cell_angle_alpha 95.953(2)
_cell_angle_beta 107.564(2)
_cell_angle_gamma 99.913(2)
_cell_formula_units_Z 2
_cell_length_a 9.7431(11)
_cell_length_b 12.2307(14)
_cell_length_c 14.5005(17)
_cell_measurement_reflns_used 2755
_cell_measurement_temperature 123(2)
_cell_measurement_theta_max 23.69
_cell_measurement_theta_min 2.24
_cell_volume 1600.4(3)
_computing_cell_refinement 'Bruker SAINT'
_computing_data_collection 'Bruker APEX2'
_computing_data_reduction 'Bruker SAINT'
_computing_molecular_graphics 'Bruker SHELXTL'
_computing_publication_material 'Bruker SHELXTL'
_computing_structure_refinement 'SHELXL-97 (Sheldrick, 1997)'
_computing_structure_solution 'SHELXS-97 (Sheldrick, 1990)'
_diffrn_ambient_temperature 123(2)
_diffrn_measured_fraction_theta_full 0.994
_diffrn_measured_fraction_theta_max 0.991
_diffrn_measurement_device_type 'Bruker APEX-II CCD'
_diffrn_measurement_method '\f and \w scans'
_diffrn_radiation_monochromator graphite
_diffrn_radiation_source 'fine-focus sealed tube'
_diffrn_radiation_type MoK\a
_diffrn_radiation_wavelength 0.71073
_diffrn_reflns_av_R_equivalents 0.0257
_diffrn_reflns_av_sigmaI/netI 0.0559
_diffrn_reflns_limit_h_max 12
_diffrn_reflns_limit_h_min -12
_diffrn_reflns_limit_k_max 14
_diffrn_reflns_limit_k_min -15
_diffrn_reflns_limit_l_max 18
_diffrn_reflns_limit_l_min -14
_diffrn_reflns_number 11053
_diffrn_reflns_theta_full 27.50
_diffrn_reflns_theta_max 27.58
_diffrn_reflns_theta_min 1.71
_diffrn_standards_number 0
_exptl_absorpt_coefficient_mu 0.627
_exptl_absorpt_correction_T_max 0.9009
_exptl_absorpt_correction_T_min 0.7831
_exptl_absorpt_correction_type multi-scan
_exptl_absorpt_process_details 'SADABS: Bruker, 2000'
_exptl_crystal_colour ORANGE
_exptl_crystal_density_diffrn 1.592
_exptl_crystal_density_method 'not measured'
_exptl_crystal_description BLOCK
_exptl_crystal_F_000 782
_exptl_crystal_preparation 'Magnetic properties'
_exptl_crystal_size_max 0.41
_exptl_crystal_size_mid 0.28
_exptl_crystal_size_min 0.17
_refine_diff_density_max 0.511
_refine_diff_density_min -0.509
_refine_diff_density_rms 0.113
_refine_ls_extinction_method none
_refine_ls_goodness_of_fit_ref 1.025
_refine_ls_hydrogen_treatment mixed
_refine_ls_matrix_type full
_refine_ls_number_parameters 546
_refine_ls_number_reflns 7362
_refine_ls_number_restraints 23
_refine_ls_restrained_S_all 1.038
_refine_ls_R_factor_all 0.0763
_refine_ls_R_factor_gt 0.0502
_refine_ls_shift/su_max 0.001
_refine_ls_shift/su_mean 0.000
_refine_ls_structure_factor_coef Fsqd
_refine_ls_weighting_details 'calc w=1/[\s^2^(Fo^2^)+(0.0799P)^2^+0.2989P] where P=(Fo^2^+2Fc^2^)/3'
_refine_ls_weighting_scheme calc
_refine_ls_wR_factor_gt 0.1281
_refine_ls_wR_factor_ref 0.1490
_reflns_number_gt 5318
_reflns_number_total 7362
_reflns_threshold_expression >2sigma(I)
_cod_data_source_file c5ce02594j2.cif
_cod_data_source_block Co-tdmmb-pyz
_cod_depositor_comments
;
The following automatic conversions were performed:

'_symmetry_cell_setting' value 'Triclinic' changed to 'triclinic'
according to
/usr/data/users/saulius/crontab/automatic-downloads/rss-feeds/RSC/lib/dictionaries/cif_core.dic
dictionary named 'cif_core.dic' version 2.4.2 from 2011-04-26.

'_exptl_absorpt_correction_type' value 'multi-Scan' changed to
'multi-scan' according to
/usr/data/users/saulius/crontab/automatic-downloads/rss-feeds/RSC/lib/dictionaries/cif_core.dic
dictionary named 'cif_core.dic' version 2.4.2 from 2011-04-26.

Automatic conversion script
Id: cif_fix_values 4268 2015-11-12 08:31:59Z antanas 

 Adding full bibliography for 7224123--7224125.cif.
;
_cod_original_sg_symbol_H-M P-1
_cod_database_code 7224125

loop_
_symmetry_equiv_pos_as_xyz
'x, y, z'
'-x, -y, -z'

loop_
_atom_site_label
_atom_site_type_symbol
_atom_site_fract_x
_atom_site_fract_y
_atom_site_fract_z
_atom_site_U_iso_or_equiv
_atom_site_adp_type
_atom_site_occupancy
_atom_site_symmetry_multiplicity
_atom_site_calc_flag
_atom_site_refinement_flags
_atom_site_disorder_assembly
_atom_site_disorder_group
Co1 Co 0.97164(4) 0.49134(3) 0.24594(3) 0.02745(13) Uani 1 1 d . . .
N1 N 1.1948(3) 0.4850(2) 0.28807(17) 0.0364(5) Uani 1 1 d . . .
N2 N 0.9845(3) 0.3086(2) 0.23053(17) 0.0363(5) Uani 1 1 d . . .
N3 N 0.8531(3) 0.2290(2) 0.19086(19) 0.0466(7) Uani 1 1 d . . .
N4 N 0.7586(3) 0.3878(2) 0.18057(17) 0.0360(5) Uani 1 1 d . . .
N5 N 0.8296(3) 0.6055(2) 0.21876(17) 0.0368(5) Uani 1 1 d . . .
N6 N 1.0266(3) 0.7551(2) 0.2863(2) 0.0467(7) Uani 1 1 d . . .
N7 N 1.1034(3) 0.6698(2) 0.29611(17) 0.0383(6) Uani 1 1 d . . .
N8 N 0.9805(2) 0.49195(19) 0.39971(16) 0.0308(5) Uani 1 1 d . . .
N9 N 0.9857(2) 0.49736(19) 0.09288(15) 0.0298(5) Uani 1 1 d . . .
N29 N 0.7085(5) 0.2848(4) 0.4200(4) 0.1095(16) Uani 1 1 d . . .
C1 C 1.4845(4) 0.4713(5) 0.3616(3) 0.0763(13) Uani 1 1 d . . .
H1 H 1.5846 0.4666 0.3891 0.092 Uiso 1 1 calc R . .
C2 C 1.3802(4) 0.3761(4) 0.3213(3) 0.0661(11) Uani 1 1 d . . .
H2 H 1.4066 0.3049 0.3183 0.079 Uiso 1 1 calc R . .
C3 C 1.2333(3) 0.3840(3) 0.2843(2) 0.0435(7) Uani 1 1 d . . .
C4 C 1.1110(4) 0.2853(3) 0.2399(2) 0.0445(8) Uani 1 1 d . . .
C5 C 1.1442(5) 0.1760(3) 0.2051(3) 0.0747(12) Uani 1 1 d . . .
H5A H 1.1694 0.1342 0.2598 0.112 Uiso 1 1 calc R . .
H5B H 1.2273 0.1912 0.1802 0.112 Uiso 1 1 calc R . .
H5C H 1.0574 0.1312 0.1526 0.112 Uiso 1 1 calc R . .
C6 C 0.8356(6) 0.1148(3) 0.2151(3) 0.0739(12) Uani 1 1 d . . .
H6A H 0.8446 0.0623 0.1624 0.111 Uiso 1 1 calc R . .
H6B H 0.7383 0.0921 0.2222 0.111 Uiso 1 1 calc R . .
H6C H 0.9123 0.1138 0.2768 0.111 Uiso 1 1 calc R . .
C7 C 0.7310(4) 0.2772(3) 0.1647(2) 0.0441(8) Uani 1 1 d . . .
C8 C 0.5848(5) 0.2128(4) 0.1184(3) 0.0652(11) Uani 1 1 d . . .
H8 H 0.5658 0.1329 0.1055 0.078 Uiso 1 1 calc R . .
C9 C 0.4722(4) 0.2687(4) 0.0929(3) 0.0750(14) Uani 1 1 d . . .
H9 H 0.3742 0.2264 0.0624 0.090 Uiso 1 1 calc R . .
C10 C 0.4971(4) 0.3864(4) 0.1103(3) 0.0605(10) Uani 1 1 d . . .
C11 C 0.3894(4) 0.4543(6) 0.0854(3) 0.0813(16) Uani 1 1 d . . .
H11 H 0.2885 0.4187 0.0545 0.098 Uiso 1 1 calc R . .
C12 C 0.4286(5) 0.5688(6) 0.1052(3) 0.0829(15) Uani 1 1 d . . .
H12 H 0.3544 0.6113 0.0878 0.099 Uiso 1 1 calc R . .
C13 C 0.5771(4) 0.6258(4) 0.1510(3) 0.0610(11) Uani 1 1 d . . .
C14 C 0.6836(3) 0.5607(3) 0.1752(2) 0.0434(8) Uani 1 1 d . . .
C15 C 0.6448(3) 0.4414(3) 0.1544(2) 0.0431(7) Uani 1 1 d . . .
C16 C 0.6302(6) 0.7430(4) 0.1737(3) 0.0744(13) Uani 1 1 d . . .
H16 H 0.5632 0.7915 0.1578 0.089 Uiso 1 1 calc R . .
C17 C 0.7759(6) 0.7877(4) 0.2182(3) 0.0696(12) Uani 1 1 d . . .
H17 H 0.8105 0.8670 0.2336 0.084 Uiso 1 1 calc R . .
C18 C 0.8765(4) 0.7160(3) 0.2415(2) 0.0456(8) Uani 1 1 d . . .
C19 C 1.0813(6) 0.8644(3) 0.3530(3) 0.0810(14) Uani 1 1 d . . .
H19A H 1.1573 0.8569 0.4128 0.121 Uiso 1 1 calc R . .
H19B H 0.9995 0.8877 0.3700 0.121 Uiso 1 1 calc R . .
H19C H 1.1235 0.9211 0.3203 0.121 Uiso 1 1 calc R . .
C20 C 1.2443(4) 0.6852(3) 0.3206(2) 0.0446(8) Uani 1 1 d . . .
C21 C 1.3569(5) 0.7934(4) 0.3370(3) 0.0800(14) Uani 1 1 d . . .
H21A H 1.3091 0.8488 0.3028 0.120 Uiso 1 1 calc R . .
H21B H 1.4354 0.7785 0.3114 0.120 Uiso 1 1 calc R . .
H21C H 1.3992 0.8229 0.4074 0.120 Uiso 1 1 calc R . .
C22 C 1.2985(3) 0.5797(3) 0.3251(2) 0.0445(8) Uani 1 1 d . . .
C23 C 1.4479(4) 0.5754(4) 0.3636(3) 0.0696(12) Uani 1 1 d . . .
H23 H 1.5217 0.6424 0.3902 0.084 Uiso 1 1 calc R . .
C24 C 0.9336(3) 0.5690(2) 0.4471(2) 0.0373(6) Uani 1 1 d . . .
H24 H 0.8847 0.6200 0.4115 0.045 Uiso 1 1 calc R . .
C25 C 1.0465(3) 0.4224(3) 0.4542(2) 0.0389(7) Uani 1 1 d . . .
H25 H 1.0809 0.3652 0.4238 0.047 Uiso 1 1 calc R . .
C26 C 1.0271(3) 0.5932(2) 0.0634(2) 0.0335(6) Uani 1 1 d . . .
H26 H 1.0471 0.6621 0.1067 0.040 Uiso 1 1 calc R . .
C27 C 0.9580(3) 0.4040(2) 0.0280(2) 0.0347(6) Uani 1 1 d . . .
H27 H 0.9271 0.3333 0.0454 0.042 Uiso 1 1 calc R . .
C28 C 0.6473(5) 0.1951(5) 0.3991(4) 0.0742(12) Uani 1 1 d . . .
C30 C 0.5660(7) 0.0803(5) 0.3719(4) 0.1066(18) Uani 1 1 d . . .
H30A H 0.6349 0.0296 0.3827 0.160 Uiso 1 1 calc R . .
H30B H 0.5058 0.0665 0.3025 0.160 Uiso 1 1 calc R . .
H30C H 0.5019 0.0666 0.4120 0.160 Uiso 1 1 calc R . .
B1 B 1.2183(5) 0.1581(4) 0.4923(3) 0.0599(11) Uani 1 1 d D . .
F1A F 1.3231(16) 0.1420(15) 0.4567(10) 0.169(8) Uani 0.515(11) 1 d PD A 1
F2A F 1.0902(15) 0.1406(17) 0.4213(12) 0.117(5) Uani 0.515(11) 1 d PD A 1
F3A F 1.2497(9) 0.2475(6) 0.5581(8) 0.110(5) Uani 0.515(11) 1 d PD A 1
F4A F 1.2039(13) 0.0701(8) 0.5465(8) 0.140(4) Uani 0.515(11) 1 d PD A 1
F1B F 1.2880(16) 0.0827(11) 0.4773(16) 0.171(8) Uani 0.485(11) 1 d PD A 2
F2B F 1.2817(10) 0.2560(7) 0.4640(8) 0.125(4) Uani 0.485(11) 1 d PD A 2
F3B F 1.0747(15) 0.137(2) 0.4445(15) 0.144(8) Uani 0.485(11) 1 d PD A 2
F4B F 1.2467(15) 0.1858(17) 0.5838(7) 0.175(7) Uani 0.485(11) 1 d PD A 2
B2 B -0.2876(8) 0.0774(5) -0.0929(4) 0.0879(19) Uani 1 1 d DU . .
F5A F -0.321(2) 0.0098(12) -0.1664(11) 0.132(6) Uani 0.323(10) 1 d PDU B 1
F6A F -0.288(3) 0.0070(16) -0.0315(17) 0.182(13) Uani 0.323(10) 1 d PDU B 1
F7A F -0.306(3) 0.1769(16) -0.091(3) 0.246(17) Uani 0.323(10) 1 d PD B 1
F8A F -0.139(2) 0.1325(17) -0.063(4) 0.34(2) Uani 0.323(10) 1 d PD B 1
F5B F -0.2236(12) 0.0548(9) -0.1626(5) 0.140(4) Uani 0.677(10) 1 d PD B 2
F6B F -0.2346(17) 0.0285(11) -0.0182(6) 0.183(6) Uani 0.677(10) 1 d PD B 2
F7B F -0.2670(10) 0.1863(5) -0.0666(8) 0.124(3) Uani 0.677(10) 1 d PD B 2
F8B F -0.4456(6) 0.0481(4) -0.1370(5) 0.139(3) Uani 0.677(10) 1 d PD B 2
O1 O 0.0863(10) 0.1436(7) -0.0466(7) 0.268(4) Uani 1 1 d . . .
H1C H 0.0250 0.1336 -0.1021 0.402 Uiso 1 1 d . . .
H1D H 0.0466 0.1220 -0.0062 0.402 Uiso 1 1 d . . .

loop_
_atom_site_aniso_label
_atom_site_aniso_U_11
_atom_site_aniso_U_22
_atom_site_aniso_U_33
_atom_site_aniso_U_23
_atom_site_aniso_U_13
_atom_site_aniso_U_12
Co1 0.0305(2) 0.0302(2) 0.02188(19) 0.00411(14) 0.00858(14) 0.00712(14)
N1 0.0342(13) 0.0506(15) 0.0259(12) 0.0073(11) 0.0111(10) 0.0104(11)
N2 0.0481(15) 0.0357(13) 0.0257(12) 0.0049(10) 0.0127(11) 0.0097(11)
N3 0.0658(18) 0.0301(13) 0.0385(15) 0.0040(11) 0.0160(13) -0.0007(12)
N4 0.0339(12) 0.0456(14) 0.0258(12) 0.0046(10) 0.0101(10) 0.0016(10)
N5 0.0475(15) 0.0428(14) 0.0265(12) 0.0087(10) 0.0149(11) 0.0192(11)
N6 0.073(2) 0.0286(13) 0.0408(15) 0.0037(11) 0.0216(14) 0.0106(13)
N7 0.0510(16) 0.0347(13) 0.0259(12) 0.0021(10) 0.0117(11) 0.0042(11)
N8 0.0367(12) 0.0352(12) 0.0224(11) 0.0051(9) 0.0114(9) 0.0091(10)
N9 0.0314(12) 0.0369(12) 0.0217(11) 0.0041(9) 0.0095(9) 0.0075(9)
N29 0.076(3) 0.094(3) 0.156(5) 0.035(3) 0.030(3) 0.018(3)
C1 0.044(2) 0.120(4) 0.069(3) 0.025(3) 0.011(2) 0.034(3)
C2 0.051(2) 0.096(3) 0.063(3) 0.020(2) 0.020(2) 0.039(2)
C3 0.0423(17) 0.064(2) 0.0349(16) 0.0153(15) 0.0170(14) 0.0269(15)
C4 0.065(2) 0.0483(18) 0.0327(16) 0.0116(14) 0.0238(15) 0.0287(16)
C5 0.105(3) 0.060(2) 0.083(3) 0.010(2) 0.050(3) 0.046(2)
C6 0.115(4) 0.0335(19) 0.068(3) 0.0141(18) 0.029(3) 0.001(2)
C7 0.0521(19) 0.0464(18) 0.0283(15) 0.0037(13) 0.0163(14) -0.0084(15)
C8 0.066(3) 0.066(2) 0.046(2) -0.0018(18) 0.0179(19) -0.025(2)
C9 0.040(2) 0.118(4) 0.045(2) 0.006(2) 0.0091(17) -0.025(2)
C10 0.0349(18) 0.104(3) 0.0363(18) 0.010(2) 0.0111(15) -0.0001(19)
C11 0.0272(18) 0.171(5) 0.045(2) 0.018(3) 0.0097(16) 0.021(3)
C12 0.055(3) 0.155(5) 0.055(3) 0.032(3) 0.019(2) 0.055(3)
C13 0.059(2) 0.107(3) 0.0366(19) 0.024(2) 0.0229(17) 0.048(2)
C14 0.0402(17) 0.069(2) 0.0293(15) 0.0143(15) 0.0138(13) 0.0261(16)
C15 0.0295(15) 0.072(2) 0.0271(15) 0.0083(14) 0.0098(12) 0.0079(14)
C16 0.101(4) 0.098(3) 0.058(3) 0.035(2) 0.039(2) 0.075(3)
C17 0.110(4) 0.064(2) 0.058(2) 0.024(2) 0.036(2) 0.055(3)
C18 0.077(2) 0.0423(17) 0.0309(16) 0.0112(13) 0.0261(16) 0.0300(17)
C19 0.120(4) 0.038(2) 0.076(3) -0.0166(19) 0.036(3) 0.002(2)
C20 0.0453(18) 0.0475(18) 0.0288(15) 0.0007(13) 0.0073(13) -0.0097(14)
C21 0.071(3) 0.068(3) 0.078(3) 0.006(2) 0.018(2) -0.028(2)
C22 0.0316(15) 0.063(2) 0.0317(16) 0.0077(14) 0.0060(13) -0.0007(14)
C23 0.0357(19) 0.107(4) 0.052(2) 0.010(2) 0.0052(16) -0.004(2)
C24 0.0488(17) 0.0428(16) 0.0284(15) 0.0118(12) 0.0169(13) 0.0198(13)
C25 0.0537(18) 0.0427(16) 0.0304(15) 0.0103(12) 0.0208(14) 0.0215(14)
C26 0.0430(16) 0.0325(14) 0.0247(14) 0.0010(11) 0.0129(12) 0.0058(12)
C27 0.0434(16) 0.0340(15) 0.0266(14) 0.0061(11) 0.0132(12) 0.0042(12)
C28 0.064(3) 0.085(3) 0.077(3) 0.025(3) 0.020(2) 0.023(2)
C30 0.128(5) 0.086(4) 0.094(4) 0.007(3) 0.031(4) 0.008(3)
B1 0.063(3) 0.053(3) 0.056(3) 0.002(2) 0.010(2) 0.014(2)
F1A 0.132(8) 0.30(2) 0.119(7) 0.020(12) 0.088(7) 0.077(13)
F2A 0.114(10) 0.132(9) 0.065(5) 0.002(5) -0.025(6) 0.031(8)
F3A 0.068(4) 0.067(4) 0.157(12) -0.050(5) 0.004(5) 0.011(3)
F4A 0.180(9) 0.098(6) 0.133(8) 0.041(5) 0.024(7) 0.046(6)
F1B 0.136(11) 0.101(8) 0.25(2) -0.045(9) 0.035(10) 0.063(8)
F2B 0.121(6) 0.091(6) 0.140(8) 0.050(5) 0.017(5) -0.007(4)
F3B 0.052(5) 0.179(13) 0.165(17) 0.025(12) 0.008(7) -0.018(6)
F4B 0.174(9) 0.28(2) 0.054(5) -0.013(9) 0.057(5) 0.000(13)
B2 0.132(6) 0.066(3) 0.056(3) -0.002(3) 0.014(3) 0.034(4)
F5A 0.162(10) 0.092(7) 0.117(8) -0.024(6) 0.015(7) 0.043(7)
F6A 0.20(2) 0.083(9) 0.20(2) 0.071(10) 0.001(13) -0.053(12)
F7A 0.21(2) 0.16(2) 0.31(3) -0.041(17) -0.041(18) 0.140(18)
F8A 0.20(2) 0.112(14) 0.62(6) 0.01(2) 0.06(3) -0.024(15)
F5B 0.204(9) 0.171(9) 0.107(5) 0.038(5) 0.089(6) 0.125(7)
F6B 0.243(13) 0.248(14) 0.079(5) 0.069(7) 0.031(6) 0.123(11)
F7B 0.115(6) 0.057(4) 0.171(7) -0.040(4) 0.050(5) -0.024(4)
F8B 0.090(4) 0.081(4) 0.207(7) 0.023(4) 0.008(4) -0.009(3)
O1 0.249(9) 0.236(9) 0.306(11) 0.075(7) 0.083(8) 0.015(7)

loop_
_atom_type_symbol
_atom_type_description
_atom_type_scat_dispersion_real
_atom_type_scat_dispersion_imag
_atom_type_scat_source
C C 0.0033 0.0016 'International Tables Vol C Tables 4.2.6.8 and 6.1.1.4'
H H 0.0000 0.0000 'International Tables Vol C Tables 4.2.6.8 and 6.1.1.4'
B B 0.0013 0.0007 'International Tables Vol C Tables 4.2.6.8 and 6.1.1.4'
Co Co 0.3494 0.9721 'International Tables Vol C Tables 4.2.6.8 and 6.1.1.4'
F F 0.0171 0.0103 'International Tables Vol C Tables 4.2.6.8 and 6.1.1.4'
N N 0.0061 0.0033 'International Tables Vol C Tables 4.2.6.8 and 6.1.1.4'
O O 0.0106 0.0060 'International Tables Vol C Tables 4.2.6.8 and 6.1.1.4'

loop_
_geom_angle_atom_site_label_1
_geom_angle_atom_site_label_2
_geom_angle_atom_site_label_3
_geom_angle
_geom_angle_site_symmetry_1
_geom_angle_site_symmetry_3
N1 Co1 N4 141.72(10) . .
N1 Co1 N5 141.86(10) . .
N4 Co1 N5 75.52(10) . .
N1 Co1 N8 88.94(9) . .
N4 Co1 N8 96.98(8) . .
N5 Co1 N8 94.77(9) . .
N1 Co1 N2 72.56(10) . .
N4 Co1 N2 69.62(9) . .
N5 Co1 N2 145.13(10) . .
N8 Co1 N2 90.38(8) . .
N1 Co1 N7 72.48(10) . .
N4 Co1 N7 145.44(10) . .
N5 Co1 N7 69.93(10) . .
N8 Co1 N7 86.23(8) . .
N2 Co1 N7 144.92(10) . .
N1 Co1 N9 86.16(8) . .
N4 Co1 N9 88.23(8) . .
N5 Co1 N9 87.77(8) . .
N8 Co1 N9 174.64(8) . .
N2 Co1 N9 90.23(8) . .
N7 Co1 N9 90.22(8) . .
C22 N1 C3 120.2(3) . .
C22 N1 Co1 120.2(2) . .
C3 N1 Co1 119.5(2) . .
C4 N2 N3 123.1(3) . .
C4 N2 Co1 117.7(2) . .
N3 N2 Co1 117.64(18) . .
C7 N3 N2 112.7(2) . .
C7 N3 C6 119.2(3) . .
N2 N3 C6 122.5(3) . .
C7 N4 C15 119.2(3) . .
C7 N4 Co1 124.2(2) . .
C15 N4 Co1 116.5(2) . .
C18 N5 C14 119.7(3) . .
C18 N5 Co1 123.3(2) . .
C14 N5 Co1 117.0(2) . .
N7 N6 C18 112.9(2) . .
N7 N6 C19 122.4(3) . .
C18 N6 C19 119.2(3) . .
C20 N7 N6 124.3(3) . .
C20 N7 Co1 117.6(2) . .
N6 N7 Co1 117.50(19) . .
C24 N8 C25 115.5(2) . .
C24 N8 Co1 122.04(18) . .
C25 N8 Co1 122.10(18) . .
C26 N9 C27 115.7(2) . .
C26 N9 Co1 122.45(17) . .
C27 N9 Co1 121.84(18) . .
C2 C1 C23 121.0(4) . .
C2 C1 H1 119.5 . .
C23 C1 H1 119.5 . .
C1 C2 C3 119.0(4) . .
C1 C2 H2 120.5 . .
C3 C2 H2 120.5 . .
N1 C3 C2 120.9(3) . .
N1 C3 C4 115.8(3) . .
C2 C3 C4 123.3(3) . .
N2 C4 C3 112.7(3) . .
N2 C4 C5 128.1(3) . .
C3 C4 C5 119.1(3) . .
C4 C5 H5A 109.5 . .
C4 C5 H5B 109.5 . .
H5A C5 H5B 109.5 . .
C4 C5 H5C 109.5 . .
H5A C5 H5C 109.5 . .
H5B C5 H5C 109.5 . .
N3 C6 H6A 109.5 . .
N3 C6 H6B 109.5 . .
H6A C6 H6B 109.5 . .
N3 C6 H6C 109.5 . .
H6A C6 H6C 109.5 . .
H6B C6 H6C 109.5 . .
N4 C7 N3 115.8(3) . .
N4 C7 C8 121.1(4) . .
N3 C7 C8 123.0(3) . .
C9 C8 C7 118.4(4) . .
C9 C8 H8 120.8 . .
C7 C8 H8 120.8 . .
C8 C9 C10 122.0(3) . .
C8 C9 H9 119.0 . .
C10 C9 H9 119.0 . .
C15 C10 C9 114.9(4) . .
C15 C10 C11 117.9(4) . .
C9 C10 C11 127.2(4) . .
C12 C11 C10 121.4(4) . .
C12 C11 H11 119.3 . .
C10 C11 H11 119.3 . .
C11 C12 C13 121.5(4) . .
C11 C12 H12 119.3 . .
C13 C12 H12 119.3 . .
C14 C13 C16 115.9(4) . .
C14 C13 C12 117.8(4) . .
C16 C13 C12 126.4(4) . .
N5 C14 C13 123.3(3) . .
N5 C14 C15 115.2(3) . .
C13 C14 C15 121.5(3) . .
N4 C15 C10 124.3(3) . .
N4 C15 C14 115.8(3) . .
C10 C15 C14 120.0(3) . .
C17 C16 C13 120.8(3) . .
C17 C16 H16 119.6 . .
C13 C16 H16 119.6 . .
C16 C17 C18 119.9(4) . .
C16 C17 H17 120.0 . .
C18 C17 H17 120.0 . .
N5 C18 N6 116.3(3) . .
N5 C18 C17 120.4(4) . .
N6 C18 C17 123.3(3) . .
N6 C19 H19A 109.5 . .
N6 C19 H19B 109.5 . .
H19A C19 H19B 109.5 . .
N6 C19 H19C 109.5 . .
H19A C19 H19C 109.5 . .
H19B C19 H19C 109.5 . .
N7 C20 C22 113.4(3) . .
N7 C20 C21 129.0(4) . .
C22 C20 C21 117.3(3) . .
C20 C21 H21A 109.5 . .
C20 C21 H21B 109.5 . .
H21A C21 H21B 109.5 . .
C20 C21 H21C 109.5 . .
H21A C21 H21C 109.5 . .
H21B C21 H21C 109.5 . .
N1 C22 C23 120.6(3) . .
N1 C22 C20 115.4(3) . .
C23 C22 C20 123.9(3) . .
C1 C23 C22 118.3(4) . .
C1 C23 H23 120.9 . .
C22 C23 H23 120.9 . .
N8 C24 C25 122.4(3) . 2_766
N8 C24 H24 118.8 . .
C25 C24 H24 118.8 2_766 .
N8 C25 C24 122.1(3) . 2_766
N8 C25 H25 118.9 . .
C24 C25 H25 118.9 2_766 .
N9 C26 C27 122.2(2) . 2_765
N9 C26 H26 118.9 . .
C27 C26 H26 118.9 2_765 .
N9 C27 C26 122.1(2) . 2_765
N9 C27 H27 119.0 . .
C26 C27 H27 119.0 2_765 .
N29 C28 C30 179.0(6) . .
C28 C30 H30A 109.5 . .
C28 C30 H30B 109.5 . .
H30A C30 H30B 109.5 . .
C28 C30 H30C 109.5 . .
H30A C30 H30C 109.5 . .
H30B C30 H30C 109.5 . .
F4B B1 F1B 109.1(12) . .
F3A B1 F1A 116.0(9) . .
F3A B1 F2A 116.1(10) . .
F1A B1 F2A 110.8(12) . .
F4B B1 F3B 111.7(13) . .
F1B B1 F3B 117.3(14) . .
F4B B1 F2B 103.8(8) . .
F1B B1 F2B 107.0(9) . .
F3B B1 F2B 106.9(11) . .
F3A B1 F4A 102.7(7) . .
F1A B1 F4A 104.4(8) . .
F2A B1 F4A 105.1(10) . .
F5A B2 F7A 124.3(19) . .
F5A B2 F6A 98.0(15) . .
F7A B2 F6A 133(2) . .
F6B B2 F7B 111.6(9) . .
F6B B2 F5B 109.5(8) . .
F7B B2 F5B 110.4(8) . .
F5A B2 F8A 111.6(19) . .
F7A B2 F8A 82.2(16) . .
F6A B2 F8A 102.9(19) . .
F6B B2 F8B 115.1(9) . .
F7B B2 F8B 100.6(6) . .
F5B B2 F8B 109.4(7) . .
H1C O1 H1D 110.9 . .

loop_
_geom_bond_atom_site_label_1
_geom_bond_atom_site_label_2
_geom_bond_distance
_geom_bond_site_symmetry_2
Co1 N1 2.092(2) .
Co1 N4 2.114(2) .
Co1 N5 2.115(2) .
Co1 N8 2.204(2) .
Co1 N2 2.252(2) .
Co1 N7 2.255(2) .
Co1 N9 2.272(2) .
N1 C22 1.338(4) .
N1 C3 1.352(4) .
N2 C4 1.283(4) .
N2 N3 1.388(4) .
N3 C7 1.386(4) .
N3 C6 1.470(4) .
N4 C7 1.315(4) .
N4 C15 1.360(4) .
N5 C18 1.322(4) .
N5 C14 1.357(4) .
N6 N7 1.380(4) .
N6 C18 1.382(5) .
N6 C19 1.477(4) .
N7 C20 1.284(4) .
N8 C24 1.331(3) .
N8 C25 1.335(3) .
N9 C26 1.328(3) .
N9 C27 1.334(3) .
N29 C28 1.117(6) .
C1 C2 1.350(6) .
C1 C23 1.380(7) .
C1 H1 0.9500 .
C2 C3 1.392(5) .
C2 H2 0.9500 .
C3 C4 1.474(5) .
C4 C5 1.501(5) .
C5 H5A 0.9800 .
C5 H5B 0.9800 .
C5 H5C 0.9800 .
C6 H6A 0.9800 .
C6 H6B 0.9800 .
C6 H6C 0.9800 .
C7 C8 1.424(5) .
C8 C9 1.369(6) .
C8 H8 0.9500 .
C9 C10 1.401(6) .
C9 H9 0.9500 .
C10 C15 1.398(4) .
C10 C11 1.434(6) .
C11 C12 1.362(7) .
C11 H11 0.9500 .
C12 C13 1.414(6) .
C12 H12 0.9500 .
C13 C14 1.398(5) .
C13 C16 1.405(6) .
C14 C15 1.420(5) .
C16 C17 1.355(7) .
C16 H16 0.9500 .
C17 C18 1.414(5) .
C17 H17 0.9500 .
C19 H19A 0.9800 .
C19 H19B 0.9800 .
C19 H19C 0.9800 .
C20 C22 1.477(5) .
C20 C21 1.512(5) .
C21 H21A 0.9800 .
C21 H21B 0.9800 .
C21 H21C 0.9800 .
C22 C23 1.405(5) .
C23 H23 0.9500 .
C24 C25 1.376(4) 2_766
C24 H24 0.9500 .
C25 C24 1.376(4) 2_766
C25 H25 0.9500 .
C26 C27 1.380(4) 2_765
C26 H26 0.9500 .
C27 C26 1.379(4) 2_765
C27 H27 0.9500 .
C28 C30 1.438(7) .
C30 H30A 0.9800 .
C30 H30B 0.9800 .
C30 H30C 0.9800 .
B1 F4B 1.267(9) .
B1 F1B 1.273(10) .
B1 F3A 1.301(8) .
B1 F1A 1.309(10) .
B1 F2A 1.324(12) .
B1 F3B 1.326(13) .
B1 F2B 1.409(7) .
B1 F4A 1.409(8) .
B2 F5A 1.200(12) .
B2 F7A 1.260(15) .
B2 F6A 1.302(15) .
B2 F6B 1.304(10) .
B2 F7B 1.310(8) .
B2 F5B 1.367(8) .
B2 F8A 1.405(16) .
B2 F8B 1.440(8) .
O1 H1C 0.827 .
O1 H1D 0.834 .
